data_4077192
loop_
_publ_author_name
'Le Magu\`eres, P.'
'Lindeman, S. V.'
'Kochi, J. K.'

_publ_section_title
;
 Electron Redistribution of Aromatic Ligands in (Arene)Cr(CO)3Complexes.
 Structural (Bond-Length) Changes as Quantitative Measures
;
_journal_issue 1
_journal_name_full Organometallics
_journal_page_first 115
_journal_paper_doi 10.1021/om000658l
_journal_volume 20
_journal_year 2001
_chemical_compound_source 'chemical synthesis'
_chemical_formula_sum 'C23 H24 Cr O3'
_chemical_formula_weight 400.42
_chemical_name_systematic
; 
 \h^^-1,2,3,4,5,6,7,8-Octamethylbiphenylenechromium(0)tricarbonyl 
;
_space_group_IT_number 14
_symmetry_cell_setting monoclinic
_symmetry_space_group_name_Hall '-P 2ybc'
_symmetry_space_group_name_H-M 'P 1 21/c 1'
_atom_sites_solution_hydrogens geom
_atom_sites_solution_primary direct
_atom_sites_solution_secondary difmap
_audit_creation_method SHELXL
_cell_angle_alpha 90.00
_cell_angle_beta 94.313(1)
_cell_angle_gamma 90.00
_cell_formula_units_Z 4
_cell_length_a 9.2859(5)
_cell_length_b 12.5942(7)
_cell_length_c 16.1218(9)
_cell_measurement_reflns_used 422
_cell_measurement_temperature 93(2)
_cell_measurement_theta_max 32
_cell_measurement_theta_min 4
_cell_volume 1880.08(18)
_computing_cell_refinement 'SAINT V4.050 (Siemens, 1989-95)'
_computing_data_collection 'SMART V4.050 (Siemens, 1989-95)'
_computing_data_reduction 'SAINT V4.050 (Siemens, 1989-95)'
_computing_molecular_graphics 'XP V5.06 (Siemens, 1996)'
_computing_publication_material 'SHELXL-93 & XCIF V5.05 (Siemens, 1996)'
_computing_structure_refinement 'SHELXL-93 (Sheldrick, 1993)'
_computing_structure_solution 'SHELXS-86 (Sheldrick, 1990)'
_diffrn_ambient_temperature 93(2)
_diffrn_measurement_device 'Siemens SMART'
_diffrn_measurement_method
;
\w-scan, frame range 0.3 deg, hemisphere
;
_diffrn_radiation_monochromator graphite
_diffrn_radiation_source 'normal-focus sealed tube'
_diffrn_radiation_type MoK\a
_diffrn_radiation_wavelength 0.71073
_diffrn_reflns_av_R_equivalents 0.0397
_diffrn_reflns_av_sigmaI/netI 0.0426
_diffrn_reflns_limit_h_max 15
_diffrn_reflns_limit_h_min -15
_diffrn_reflns_limit_k_max 20
_diffrn_reflns_limit_k_min 0
_diffrn_reflns_limit_l_max 26
_diffrn_reflns_limit_l_min 0
_diffrn_reflns_number 23647
_diffrn_reflns_theta_max 35.85
_diffrn_reflns_theta_min 2.05
_diffrn_standards_decay_% 1.1
_diffrn_standards_number 411
_exptl_absorpt_coefficient_mu 0.629
_exptl_absorpt_correction_T_max 0.866
_exptl_absorpt_correction_T_min 0.706
_exptl_absorpt_correction_type 'Semi-empirical (SADABS procedure)'
_exptl_crystal_colour yellow
_exptl_crystal_density_diffrn 1.415
_exptl_crystal_density_method none
_exptl_crystal_description prism
_exptl_crystal_F_000 840
_exptl_crystal_size_max 0.3
_exptl_crystal_size_mid 0.15
_exptl_crystal_size_min 0.15
_refine_diff_density_max 0.634
_refine_diff_density_min -0.527
_refine_diff_density_rms 0.080
_refine_ls_extinction_method none
_refine_ls_goodness_of_fit_all 1.101
_refine_ls_goodness_of_fit_obs 1.093
_refine_ls_hydrogen_treatment refall
_refine_ls_matrix_type full
_refine_ls_number_parameters 340
_refine_ls_number_reflns 8305
_refine_ls_number_restraints 0
_refine_ls_restrained_S_all 1.143
_refine_ls_restrained_S_obs 1.093
_refine_ls_R_factor_all 0.0618
_refine_ls_R_factor_obs 0.0397
_refine_ls_shift/esd_max 0.021
_refine_ls_shift/esd_mean 0.001
_refine_ls_structure_factor_coef Fsqd
_refine_ls_weighting_details 'w=1/[\s^2^(Fo^2^)+(0.0454P)^2^+0.5970P] where P=(Fo^2^+2Fc^2^)/3'
_refine_ls_weighting_scheme calc
_refine_ls_wR_factor_all 0.1075
_refine_ls_wR_factor_obs 0.0903
_reflns_number_observed 6467
_reflns_number_total 8322
_reflns_observed_criterion >2sigma(I)
_cod_data_source_file om000658l.cif
_cod_data_source_block OMB-Cr(CO)3
_cod_depositor_comments
;
The following automatic conversions were performed:

'_refine_ls_weighting_scheme' value 'calc
w=1/[\s^2^(Fo^2^)+(0.0454P)^2^+0.5970P] where P=(Fo^2^+2Fc^2^)/3' was
changed to 'calc'. New tag '_refine_ls_weighting_details' was
created. The value of the new tag was set to
'w=1/[\s^2^(Fo^2^)+(0.0454P)^2^+0.5970P] where P=(Fo^2^+2Fc^2^)/3'.

Automatic conversion script
Id: cif_fix_values 3143 2015-03-26 13:38:13Z robertas 
;
_cod_original_cell_volume 1880.1(2)
_cod_original_sg_symbol_H-M P2(1)/c
_cod_database_code 4077192

loop_
_symmetry_equiv_pos_as_xyz
'x, y, z'
'-x, y+1/2, -z+1/2'
'-x, -y, -z'
'x, -y-1/2, z-1/2'

loop_
_atom_site_aniso_label
_atom_site_aniso_U_11
_atom_site_aniso_U_22
_atom_site_aniso_U_33
_atom_site_aniso_U_23
_atom_site_aniso_U_13
_atom_site_aniso_U_12
Cr 0.00991(8) 0.01079(8) 0.01186(8) 0.00027(6) 0.00025(6) -0.00005(6)
O1 0.0242(5) 0.0191(5) 0.0296(5) -0.0030(4) 0.0117(4) 0.0006(4)
O2 0.0168(4) 0.0213(5) 0.0265(5) -0.0020(4) -0.0042(4) -0.0030(4)
O3 0.0289(5) 0.0177(5) 0.0189(4) 0.0039(4) 0.0009(4) 0.0026(4)
C1 0.0153(5) 0.0124(5) 0.0190(5) 0.0019(4) 0.0006(4) -0.0011(4)
C2 0.0148(5) 0.0135(5) 0.0175(5) 0.0009(4) 0.0020(4) 0.0007(4)
C3 0.0144(5) 0.0157(6) 0.0147(5) -0.0012(4) 0.0014(4) -0.0003(4)
C4 0.0110(4) 0.0130(5) 0.0122(5) -0.0009(4) 0.0009(4) 0.0008(4)
C5 0.0123(4) 0.0143(5) 0.0121(4) 0.0000(4) 0.0000(4) -0.0010(4)
C6 0.0112(5) 0.0138(5) 0.0139(5) 0.0023(4) -0.0003(4) 0.0001(4)
C7 0.0111(4) 0.0118(5) 0.0166(5) 0.0016(4) 0.0004(4) -0.0005(4)
C8 0.0107(4) 0.0123(5) 0.0150(5) -0.0011(4) 0.0007(4) -0.0003(4)
C9 0.0102(4) 0.0130(5) 0.0127(5) -0.0004(4) -0.0003(4) -0.0001(4)
C10 0.0114(4) 0.0122(5) 0.0129(5) -0.0006(4) 0.0004(4) 0.0009(4)
C11 0.0118(5) 0.0140(5) 0.0128(5) 0.0001(4) 0.0006(4) 0.0003(4)
C12 0.0121(5) 0.0147(5) 0.0138(5) 0.0023(4) 0.0004(4) 0.0012(4)
C13 0.0135(5) 0.0134(5) 0.0151(5) 0.0022(4) 0.0019(4) 0.0023(4)
C14 0.0133(5) 0.0125(5) 0.0135(5) -0.0001(4) 0.0025(4) 0.0005(4)
C15 0.0112(4) 0.0136(5) 0.0125(5) -0.0003(4) -0.0003(4) 0.0004(4)
C16 0.0190(6) 0.0194(6) 0.0139(5) -0.0029(4) -0.0014(4) -0.0003(5)
C17 0.0166(5) 0.0213(6) 0.0160(5) 0.0032(5) -0.0020(4) 0.0026(5)
C18 0.0165(5) 0.0139(5) 0.0224(6) 0.0022(4) 0.0017(4) 0.0037(4)
C19 0.0174(5) 0.0180(6) 0.0210(6) -0.0072(5) -0.0016(4) 0.0017(5)
C20 0.0180(5) 0.0201(6) 0.0141(5) -0.0033(4) -0.0023(4) 0.0019(5)
C21 0.0156(5) 0.0189(6) 0.0176(5) 0.0038(5) -0.0029(4) 0.0021(4)
C22 0.0202(6) 0.0176(6) 0.0208(6) 0.0004(5) 0.0018(5) 0.0070(5)
C23 0.0196(6) 0.0169(6) 0.0156(5) -0.0033(4) 0.0025(4) 0.0021(5)

loop_
_atom_site_label
_atom_site_type_symbol
_atom_site_fract_x
_atom_site_fract_y
_atom_site_fract_z
_atom_site_U_iso_or_equiv
_atom_site_thermal_displace_type
_atom_site_occupancy
_atom_site_calc_flag
Cr Cr 0.75523(2) 0.80285(2) 0.069248(12) 0.01088(5) Uani 1 d
O1 O 0.55273(11) 0.88741(8) 0.18941(7) 0.0238(2) Uani 1 d
O2 O 0.49819(11) 0.71392(8) -0.03173(7) 0.0218(2) Uani 1 d
O3 O 0.80527(12) 0.61040(8) 0.17805(6) 0.0219(2) Uani 1 d
C1 C 0.63008(13) 0.85366(10) 0.14271(8) 0.0156(2) Uani 1 d
C2 C 0.59735(13) 0.74501(10) 0.00853(8) 0.0152(2) Uani 1 d
C3 C 0.78434(13) 0.68318(10) 0.13521(8) 0.0149(2) Uani 1 d
C4 C 0.97319(12) 0.78196(9) 0.02248(7) 0.0121(2) Uani 1 d
C5 C 0.87941(12) 0.80513(10) -0.04619(7) 0.0129(2) Uani 1 d
C6 C 0.79730(12) 0.90295(10) -0.04049(7) 0.0130(2) Uani 1 d
C7 C 0.80754(12) 0.96686(10) 0.03223(8) 0.0132(2) Uani 1 d
C8 C 0.90559(12) 0.94063(10) 0.10376(7) 0.0127(2) Uani 1 d
C9 C 0.98708(12) 0.84909(10) 0.09569(7) 0.0120(2) Uani 1 d
C10 C 1.10628(12) 0.77836(10) 0.13262(7) 0.0122(2) Uani 1 d
C11 C 1.21001(12) 0.76356(10) 0.19712(7) 0.0129(2) Uani 1 d
C12 C 1.30595(13) 0.67672(10) 0.18606(7) 0.0136(2) Uani 1 d
C13 C 1.29202(13) 0.61091(10) 0.11588(8) 0.0140(2) Uani 1 d
C14 C 1.18211(13) 0.62678(10) 0.05013(7) 0.0130(2) Uani 1 d
C15 C 1.09299(12) 0.71208(9) 0.06121(7) 0.0125(2) Uani 1 d
C16 C 0.86177(15) 0.73487(11) -0.12207(8) 0.0175(2) Uani 1 d
C17 C 0.70151(14) 0.93899(12) -0.11488(8) 0.0182(2) Uani 1 d
C18 C 0.71692(14) 1.06653(11) 0.03493(9) 0.0176(2) Uani 1 d
C19 C 0.91786(15) 1.00882(12) 0.18059(9) 0.0189(2) Uani 1 d
C20 C 1.22470(15) 0.83305(12) 0.27321(8) 0.0176(2) Uani 1 d
C21 C 1.42849(14) 0.65670(12) 0.25116(8) 0.0176(2) Uani 1 d
C22 C 1.3989(2) 0.52150(11) 0.10870(9) 0.0195(2) Uani 1 d
C23 C 1.17092(15) 0.55686(11) -0.02568(8) 0.0173(2) Uani 1 d
H16A H 0.7658(23) 0.7232(16) -0.1389(13) 0.030(5) Uiso 1 d
H16B H 0.9009(23) 0.6674(17) -0.1110(13) 0.033(5) Uiso 1 d
H16C H 0.9080(21) 0.7629(16) -0.1671(12) 0.026(5) Uiso 1 d
H17A H 0.7199(27) 0.9057(20) -0.1589(16) 0.050(7) Uiso 1 d
H17B H 0.7206(26) 1.0102(20) -0.1269(15) 0.046(6) Uiso 1 d
H17C H 0.6011(24) 0.9305(17) -0.1055(13) 0.034(5) Uiso 1 d
H18A H 0.6968(24) 1.0876(18) 0.0911(14) 0.039(6) Uiso 1 d
H18B H 0.6189(26) 1.0524(18) 0.0075(15) 0.045(6) Uiso 1 d
H18C H 0.7628(25) 1.1224(19) 0.0081(15) 0.044(6) Uiso 1 d
H19A H 0.8291(25) 1.0183(18) 0.2034(14) 0.038(6) Uiso 1 d
H19B H 0.9513(31) 1.0756(24) 0.1687(19) 0.073(9) Uiso 1 d
H19C H 0.9840(30) 0.9797(23) 0.2200(18) 0.064(8) Uiso 1 d
H20A H 1.2149(22) 0.7875(15) 0.3240(13) 0.025(5) Uiso 1 d
H20B H 1.1510(25) 0.8828(19) 0.2759(14) 0.040(6) Uiso 1 d
H20C H 1.3154(23) 0.8715(16) 0.2757(13) 0.031(5) Uiso 1 d
H21A H 1.4322(24) 0.7051(16) 0.2942(14) 0.032(5) Uiso 1 d
H21B H 1.5183(24) 0.6639(18) 0.2284(14) 0.035(6) Uiso 1 d
H21C H 1.4234(23) 0.5894(18) 0.2732(13) 0.035(6) Uiso 1 d
H22A H 1.3847(26) 0.4829(20) 0.0618(16) 0.047(7) Uiso 1 d
H22B H 1.3935(24) 0.4748(18) 0.1536(14) 0.037(6) Uiso 1 d
H22C H 1.4942(27) 0.5451(19) 0.1142(15) 0.047(7) Uiso 1 d
H23A H 1.1514(21) 0.4838(16) -0.0127(12) 0.026(5) Uiso 1 d
H23B H 1.2614(22) 0.5626(16) -0.0542(13) 0.030(5) Uiso 1 d
H23C H 1.0906(23) 0.5773(16) -0.0613(13) 0.031(5) Uiso 1 d

loop_
_atom_type_symbol
_atom_type_description
_atom_type_scat_dispersion_real
_atom_type_scat_dispersion_imag
_atom_type_scat_source
C C 0.0033 0.0016 'International Tables Vol C Tables 4.2.6.8 and 6.1.1.4'
H H 0.0000 0.0000 'International Tables Vol C Tables 4.2.6.8 and 6.1.1.4'
O O 0.0106 0.0060 'International Tables Vol C Tables 4.2.6.8 and 6.1.1.4'
Cr Cr 0.3209 0.6236 'International Tables Vol C Tables 4.2.6.8 and 6.1.1.4'

loop_
_geom_angle_atom_site_label_1
_geom_angle_atom_site_label_2
_geom_angle_atom_site_label_3
_geom_angle
C1 Cr C2 87.92(6)
C1 Cr C3 89.16(5)
C2 Cr C3 93.38(6)
C1 Cr C7 90.63(5)
C2 Cr C7 113.95(5)
C3 Cr C7 152.64(5)
C1 Cr C4 153.49(5)
C2 Cr C4 118.58(5)
C3 Cr C4 90.06(5)
C7 Cr C4 78.21(4)
C1 Cr C6 118.15(5)
C2 Cr C6 88.97(5)
C3 Cr C6 152.66(5)
C7 Cr C6 37.25(4)
C4 Cr C6 65.21(4)
C1 Cr C9 115.64(5)
C2 Cr C9 156.23(5)
C3 Cr C9 90.32(5)
C7 Cr C9 65.26(4)
C4 Cr C9 37.86(4)
C6 Cr C9 77.34(4)
C1 Cr C5 155.93(5)
C2 Cr C5 90.14(5)
C3 Cr C5 114.91(5)
C7 Cr C5 68.33(4)
C4 Cr C5 35.98(4)
C6 Cr C5 37.79(4)
C9 Cr C5 67.12(4)
C1 Cr C8 89.03(5)
C2 Cr C8 151.53(5)
C3 Cr C8 114.88(5)
C7 Cr C8 37.77(4)
C4 Cr C8 67.39(4)
C6 Cr C8 67.74(4)
C9 Cr C8 35.91(4)
C5 Cr C8 81.36(4)
O1 C1 Cr 178.69(11)
O2 C2 Cr 176.34(11)
O3 C3 Cr 177.86(11)
C5 C4 C9 122.62(11)
C5 C4 C15 148.01(11)
C9 C4 C15 89.18(9)
C5 C4 Cr 73.35(7)
C9 C4 Cr 71.52(6)
C15 C4 Cr 125.91(8)
C4 C5 C6 115.35(11)
C4 C5 C16 123.16(11)
C6 C5 C16 121.48(11)
C4 C5 Cr 70.67(7)
C6 C5 Cr 69.93(6)
C16 C5 Cr 128.95(9)
C7 C6 C5 121.95(10)
C7 C6 C17 119.02(11)
C5 C6 C17 119.01(11)
C7 C6 Cr 70.74(7)
C5 C6 Cr 72.27(7)
C17 C6 Cr 132.28(9)
C6 C7 C8 121.72(11)
C6 C7 C18 119.41(11)
C8 C7 C18 118.85(11)
C6 C7 Cr 72.01(7)
C8 C7 Cr 73.20(7)
C18 C7 Cr 129.21(8)
C9 C8 C7 115.30(11)
C9 C8 C19 122.83(11)
C7 C8 C19 121.87(11)
C9 C8 Cr 70.87(7)
C7 C8 Cr 69.03(7)
C19 C8 Cr 130.18(9)
C8 C9 C4 122.96(11)
C8 C9 C10 147.28(11)
C4 C9 C10 89.69(9)
C8 C9 Cr 73.22(7)
C4 C9 Cr 70.62(6)
C10 C9 Cr 126.02(8)
C11 C10 C15 123.12(11)
C11 C10 C9 146.07(11)
C15 C10 C9 90.61(9)
C10 C11 C12 114.62(11)
C10 C11 C20 123.55(11)
C12 C11 C20 121.83(11)
C13 C12 C11 122.19(11)
C13 C12 C21 118.79(11)
C11 C12 C21 119.01(11)
C12 C13 C14 122.26(11)
C12 C13 C22 118.79(11)
C14 C13 C22 118.94(11)
C15 C14 C13 114.58(11)
C15 C14 C23 123.87(11)
C13 C14 C23 121.52(11)
C14 C15 C10 123.22(11)
C14 C15 C4 146.09(11)
C10 C15 C4 90.51(9)
C5 C16 H16A 112.0(13)
C5 C16 H16B 111.2(13)
H16A C16 H16B 105.3(18)
C5 C16 H16C 112.2(12)
H16A C16 H16C 108.6(17)
H16B C16 H16C 107.2(17)
C6 C17 H17A 111.8(17)
C6 C17 H17B 110.1(15)
H17A C17 H17B 104.2(22)
C6 C17 H17C 111.2(13)
H17A C17 H17C 109.5(21)
H17B C17 H17C 109.8(19)
C7 C18 H18A 113.5(13)
C7 C18 H18B 109.3(13)
H18A C18 H18B 103.2(18)
C7 C18 H18C 109.5(14)
H18A C18 H18C 110.3(20)
H18B C18 H18C 111.0(20)
C8 C19 H19A 112.5(14)
C8 C19 H19B 110.8(19)
H19A C19 H19B 106.6(22)
C8 C19 H19C 110.1(17)
H19A C19 H19C 109.9(21)
H19B C19 H19C 106.7(24)
C11 C20 H20A 108.8(11)
C11 C20 H20B 114.1(14)
H20A C20 H20B 103.5(17)
C11 C20 H20C 110.5(12)
H20A C20 H20C 112.4(17)
H20B C20 H20C 107.5(18)
C12 C21 H21A 113.4(14)
C12 C21 H21B 110.9(14)
H21A C21 H21B 104.2(19)
C12 C21 H21C 111.4(13)
H21A C21 H21C 108.5(18)
H21B C21 H21C 108.2(19)
C13 C22 H22A 114.3(16)
C13 C22 H22B 109.6(13)
H22A C22 H22B 107.4(20)
C13 C22 H22C 112.3(15)
H22A C22 H22C 109.2(21)
H22B C22 H22C 103.4(20)
C14 C23 H23A 112.6(12)
C14 C23 H23B 109.0(12)
H23A C23 H23B 110.5(16)
C14 C23 H23C 109.8(13)
H23A C23 H23C 103.9(17)
H23B C23 H23C 111.0(17)

loop_
_geom_bond_atom_site_label_1
_geom_bond_atom_site_label_2
_geom_bond_distance
Cr C1 1.8356(13)
Cr C2 1.8500(13)
Cr C3 1.8527(13)
Cr C7 2.2141(12)
Cr C4 2.2279(11)
Cr C6 2.2307(12)
Cr C9 2.2400(11)
Cr C5 2.2620(12)
Cr C8 2.2700(12)
O1 C1 1.160(2)
O2 C2 1.154(2)
O3 C3 1.155(2)
C4 C5 1.387(2)
C4 C9 1.450(2)
C4 C15 1.516(2)
C5 C6 1.455(2)
C5 C16 1.509(2)
C6 C7 1.419(2)
C6 C17 1.508(2)
C7 C8 1.452(2)
C7 C18 1.514(2)
C8 C9 1.391(2)
C8 C19 1.505(2)
C9 C10 1.508(2)
C10 C11 1.376(2)
C10 C15 1.420(2)
C11 C12 1.430(2)
C11 C20 1.505(2)
C12 C13 1.401(2)
C12 C21 1.510(2)
C13 C14 1.429(2)
C13 C22 1.511(2)
C14 C15 1.376(2)
C14 C23 1.504(2)
C16 H16A 0.92(2)
C16 H16B 0.94(2)
C16 H16C 0.94(2)
C17 H17A 0.85(3)
C17 H17B 0.94(2)
C17 H17C 0.96(2)
C18 H18A 0.98(2)
C18 H18B 1.00(2)
C18 H18C 0.94(2)
C19 H19A 0.94(2)
C19 H19B 0.92(3)
C19 H19C 0.92(3)
C20 H20A 1.01(2)
C20 H20B 0.93(2)
C20 H20C 0.97(2)
C21 H21A 0.92(2)
C21 H21B 0.94(2)
C21 H21C 0.92(2)
C22 H22A 0.90(3)
C22 H22B 0.94(2)
C22 H22C 0.93(3)
C23 H23A 0.96(2)
C23 H23B 0.99(2)
C23 H23C 0.94(2)
